data_7014023
loop_
_publ_author_name
'Shima, Takanori'
'Bauer, Eike B.'
'Hampel, Frank'
'Gladysz, J. A.'

_publ_section_title
;
 Alkene metatheses in transition metal coordination spheres:
 dimacrocyclizations that join trans positions of square-planar
 platinum complexes to give topologically novel diphosphine ligands.
;
_journal_issue 7
_journal_name_full 'Dalton transactions (Cambridge, England : 2003)'
_journal_page_first 1012
_journal_page_last 1028
_journal_paper_doi 10.1039/b400156g
_journal_year 2004
_chemical_formula_sum 'C38 H50 Cl F5 P2 Pt'
_chemical_formula_weight 894.26
_chemical_name_systematic
;
?
;
_space_group_IT_number 14
_symmetry_cell_setting monoclinic
_symmetry_space_group_name_Hall '-P 2ybc'
_symmetry_space_group_name_H-M 'P 1 21/c 1'
_atom_sites_solution_hydrogens geom
_atom_sites_solution_primary direct
_atom_sites_solution_secondary difmap
_audit_creation_method SHELXL-97
_cell_angle_alpha 90.00
_cell_angle_beta 112.273(2)
_cell_angle_gamma 90.00
_cell_formula_units_Z 8
_cell_length_a 23.5432(11)
_cell_length_b 15.7182(6)
_cell_length_c 21.5805(6)
_cell_measurement_reflns_used 23439
_cell_measurement_temperature 173(2)
_cell_volume 7390.2(5)
_computing_cell_refinement DENZO_SMN
_computing_data_collection 'Nonius Collect'
_computing_data_reduction DENZO_SMN
_computing_molecular_graphics 'SHELXTL NT'
_computing_publication_material 'SHELXTL NT'
_computing_structure_refinement 'SHELXL-97 (Sheldrick, 1997)'
_computing_structure_solution 'SHELXS-97 (Sheldrick, 1990)'
_diffrn_ambient_temperature 173(2)
_diffrn_detector_area_resol_mean 9
_diffrn_measured_fraction_theta_full 0.998
_diffrn_measured_fraction_theta_max 0.998
_diffrn_measurement_device_type 'Nonius KappaCCD'
_diffrn_radiation_monochromator graphite
_diffrn_radiation_source 'fine-focus rotating anode''
_diffrn_radiation_type MoK\a
_diffrn_radiation_wavelength 0.71073
_diffrn_reflns_av_R_equivalents 0.1382
_diffrn_reflns_av_sigmaI/netI 0.1369
_diffrn_reflns_limit_h_max 28
_diffrn_reflns_limit_h_min -27
_diffrn_reflns_limit_k_max 18
_diffrn_reflns_limit_k_min -18
_diffrn_reflns_limit_l_max 25
_diffrn_reflns_limit_l_min -24
_diffrn_reflns_number 43886
_diffrn_reflns_theta_full 25.02
_diffrn_reflns_theta_max 25.02
_diffrn_reflns_theta_min 1.60
_exptl_absorpt_coefficient_mu 4.008
_exptl_absorpt_correction_T_max 0.6900
_exptl_absorpt_correction_T_min 0.6900
_exptl_absorpt_correction_type 'empirical (Scalepack)'
_exptl_crystal_colour colorless
_exptl_crystal_density_diffrn 1.607
_exptl_crystal_density_method 'not measured'
_exptl_crystal_description plate
_exptl_crystal_F_000 3584
_exptl_crystal_size_max 0.10
_exptl_crystal_size_mid 0.10
_exptl_crystal_size_min 0.10
_refine_diff_density_max 0.894
_refine_diff_density_min -1.307
_refine_diff_density_rms 0.224
_refine_ls_extinction_method none
_refine_ls_goodness_of_fit_ref 0.930
_refine_ls_hydrogen_treatment 'riding model'
_refine_ls_matrix_type full
_refine_ls_number_parameters 847
_refine_ls_number_reflns 13024
_refine_ls_number_restraints 0
_refine_ls_restrained_S_all 0.930
_refine_ls_R_factor_all 0.1156
_refine_ls_R_factor_gt 0.0449
_refine_ls_shift/su_max 0.004
_refine_ls_shift/su_mean 0.000
_refine_ls_structure_factor_coef Fsqd
_refine_ls_weighting_details 'calc w=1/[\s^2^(Fo^2^)+(0.0550P)^2^+0.0000P] where P=(Fo^2^+2Fc^2^)/3'
_refine_ls_weighting_scheme calc
_refine_ls_wR_factor_gt 0.0958
_refine_ls_wR_factor_ref 0.1319
_reflns_number_gt 6875
_reflns_number_total 13024
_reflns_threshold_expression >2sigma(I)
_cod_data_source_file b400156g.txt
_cod_data_source_block ts01_2
_cod_depositor_comments
;
The following automatic conversions were performed:
'_symmetry_cell_setting' value 'Monoclinic' changed to 'monoclinic'
according to '/home/saulius/struct/CIF-dictionaries/cif_core.dic'
dictionary named 'cif_core.dic' version 2.4.1 from 2010-06-29.

Automatic conversion script
Id: cif_fix_enum 1527 2010-12-29 10:47:43Z saulius 
;
_cod_original_sg_symbol_H-M P2(1)/c
_cod_database_code 7014023

loop_
_symmetry_equiv_pos_as_xyz
'x, y, z'
'-x, y+1/2, -z+1/2'
'-x, -y, -z'
'x, -y-1/2, z-1/2'

loop_
_atom_site_label
_atom_site_type_symbol
_atom_site_fract_x
_atom_site_fract_y
_atom_site_fract_z
_atom_site_U_iso_or_equiv
_atom_site_adp_type
_atom_site_occupancy
_atom_site_symmetry_multiplicity
_atom_site_calc_flag
_atom_site_refinement_flags
_atom_site_disorder_assembly
_atom_site_disorder_group
Pt1 Pt 1.040395(18) 0.71528(3) 0.119008(18) 0.03242(12) Uani 1 1 d . . .
Pt2 Pt 0.537204(18) 1.21718(3) -0.085131(17) 0.02982(12) Uani 1 1 d . . .
P1 P 1.05146(14) 0.70418(18) 0.01704(13) 0.0373(7) Uani 1 1 d . . .
P2 P 1.03608(13) 0.71403(19) 0.22479(13) 0.0354(6) Uani 1 1 d . . .
P3 P 0.54923(12) 1.21238(18) 0.02626(12) 0.0310(6) Uani 1 1 d . . .
P4 P 0.52866(13) 1.20263(18) -0.19449(12) 0.0337(7) Uani 1 1 d . . .
Cl1 Cl 0.99136(14) 0.58003(17) 0.09507(13) 0.0454(7) Uani 1 1 d . . .
Cl2 Cl 0.48637(13) 1.08390(16) -0.09734(12) 0.0381(6) Uani 1 1 d . . .
C1 C 1.0548(5) 0.6096(7) 0.2649(5) 0.041(3) Uani 1 1 d . . .
H1A H 1.0594 0.6161 0.3122 0.049 Uiso 1 1 calc R . .
H1B H 1.0193 0.5716 0.2430 0.049 Uiso 1 1 calc R . .
C2 C 1.1122(5) 0.5648(6) 0.2641(5) 0.035(2) Uani 1 1 d . . .
H2A H 1.1165 0.5759 0.2210 0.042 Uiso 1 1 calc R . .
H2B H 1.1490 0.5878 0.3004 0.042 Uiso 1 1 calc R . .
C3 C 1.1082(5) 0.4696(7) 0.2736(6) 0.043(3) Uani 1 1 d . . .
H3A H 1.1037 0.4595 0.3168 0.052 Uiso 1 1 calc R . .
H3B H 1.0708 0.4477 0.2376 0.052 Uiso 1 1 calc R . .
C4 C 1.1621(6) 0.4203(7) 0.2730(6) 0.053(3) Uani 1 1 d . . .
H4A H 1.1587 0.3609 0.2866 0.064 Uiso 1 1 calc R . .
H4B H 1.2000 0.4450 0.3065 0.064 Uiso 1 1 calc R . .
C5 C 1.1677(7) 0.4195(8) 0.2034(7) 0.069(4) Uani 1 1 d . . .
H5A H 1.1739 0.3603 0.1917 0.083 Uiso 1 1 calc R . .
H5B H 1.1288 0.4404 0.1691 0.083 Uiso 1 1 calc R . .
C6 C 1.2172(6) 0.4710(8) 0.2019(7) 0.066(4) Uani 1 1 d . . .
H6A H 1.2558 0.4521 0.2378 0.079 Uiso 1 1 calc R . .
H6B H 1.2099 0.5308 0.2111 0.079 Uiso 1 1 calc R . .
C7 C 1.2248(6) 0.4662(8) 0.1330(6) 0.058(4) Uani 1 1 d . . .
H7A H 1.2604 0.5019 0.1360 0.069 Uiso 1 1 calc R . .
H7B H 1.2349 0.4068 0.1261 0.069 Uiso 1 1 calc R . .
C8 C 1.1720(6) 0.4929(7) 0.0734(6) 0.054(3) Uani 1 1 d . . .
H8A H 1.1374 0.4537 0.0673 0.065 Uiso 1 1 calc R . .
H8B H 1.1830 0.4872 0.0337 0.065 Uiso 1 1 calc R . .
C9 C 1.1501(6) 0.5852(7) 0.0763(6) 0.048(3) Uani 1 1 d . . .
H9A H 1.1421 0.5931 0.1178 0.057 Uiso 1 1 calc R . .
H9B H 1.1828 0.6255 0.0775 0.057 Uiso 1 1 calc R . .
C10 C 1.0921(6) 0.6045(7) 0.0161(6) 0.045(3) Uani 1 1 d . . .
H10A H 1.0631 0.5569 0.0106 0.054 Uiso 1 1 calc R . .
H10B H 1.1028 0.6052 -0.0241 0.054 Uiso 1 1 calc R . .
C11 C 1.0913(5) 0.7891(7) -0.0072(5) 0.038(3) Uani 1 1 d . . .
C12 C 1.0708(5) 0.8707(7) -0.0097(5) 0.039(3) Uani 1 1 d . . .
H12A H 1.0365 0.8818 0.0020 0.047 Uiso 1 1 calc R . .
C13 C 1.0990(5) 0.9389(7) -0.0291(5) 0.044(3) Uani 1 1 d . . .
H13A H 1.0836 0.9950 -0.0305 0.052 Uiso 1 1 calc R . .
C14 C 1.1483(6) 0.9247(9) -0.0456(6) 0.059(4) Uani 1 1 d . . .
H14A H 1.1671 0.9706 -0.0593 0.071 Uiso 1 1 calc R . .
C15 C 1.1709(6) 0.8430(9) -0.0426(6) 0.057(3) Uani 1 1 d . . .
H15A H 1.2059 0.8330 -0.0534 0.068 Uiso 1 1 calc R . .
C16 C 1.1429(5) 0.7750(7) -0.0239(5) 0.043(3) Uani 1 1 d . . .
H16A H 1.1586 0.7191 -0.0224 0.051 Uiso 1 1 calc R . .
C20 C 0.9823(6) 0.6889(7) -0.0580(5) 0.050(3) Uani 1 1 d . . .
H20A H 0.9949 0.6599 -0.0915 0.060 Uiso 1 1 calc R . .
H20B H 0.9556 0.6488 -0.0462 0.060 Uiso 1 1 calc R . .
C21 C 0.9439(6) 0.7628(8) -0.0919(5) 0.057(4) Uani 1 1 d . . .
H21A H 0.9137 0.7441 -0.1358 0.068 Uiso 1 1 calc R . .
H21B H 0.9705 0.8064 -0.1002 0.068 Uiso 1 1 calc R . .
C22 C 0.9100(6) 0.8027(8) -0.0529(6) 0.059(4) Uani 1 1 d . . .
H22A H 0.9405 0.8226 -0.0095 0.071 Uiso 1 1 calc R . .
H22B H 0.8880 0.8534 -0.0777 0.071 Uiso 1 1 calc R . .
C23 C 0.8649(6) 0.7466(7) -0.0393(6) 0.053(3) Uani 1 1 d . . .
H23A H 0.8875 0.7040 -0.0050 0.064 Uiso 1 1 calc R . .
H23B H 0.8405 0.7156 -0.0808 0.064 Uiso 1 1 calc R . .
C24 C 0.8218(6) 0.7947(8) -0.0152(6) 0.059(3) Uani 1 1 d . . .
H24A H 0.7942 0.8299 -0.0525 0.071 Uiso 1 1 calc R . .
H24B H 0.8462 0.8338 0.0211 0.071 Uiso 1 1 calc R . .
C26 C 0.7831(6) 0.7388(9) 0.0104(6) 0.068(4) Uani 1 1 d . . .
H26A H 0.7554 0.7753 0.0237 0.082 Uiso 1 1 calc R . .
H26B H 0.7573 0.7014 -0.0264 0.082 Uiso 1 1 calc R . .
C27 C 0.8204(6) 0.6848(8) 0.0688(7) 0.067(4) Uani 1 1 d . . .
H27A H 0.8382 0.6367 0.0526 0.081 Uiso 1 1 calc R . .
H27B H 0.7932 0.6609 0.0899 0.081 Uiso 1 1 calc R . .
C28 C 0.8724(7) 0.7349(9) 0.1215(6) 0.079(5) Uani 1 1 d . . .
H28A H 0.9022 0.7527 0.1016 0.094 Uiso 1 1 calc R . .
H28B H 0.8550 0.7872 0.1330 0.094 Uiso 1 1 calc R . .
C29 C 0.9067(6) 0.6851(9) 0.1860(6) 0.072(4) Uani 1 1 d . . .
H29A H 0.8789 0.6743 0.2100 0.086 Uiso 1 1 calc R . .
H29B H 0.9203 0.6295 0.1749 0.086 Uiso 1 1 calc R . .
C30 C 0.9621(5) 0.7360(8) 0.2304(6) 0.054(3) Uani 1 1 d . . .
H30A H 0.9666 0.7269 0.2775 0.064 Uiso 1 1 calc R . .
H30B H 0.9528 0.7970 0.2203 0.064 Uiso 1 1 calc R . .
C31 C 1.0877(5) 0.7898(7) 0.2821(5) 0.041(3) Uani 1 1 d . . .
C32 C 1.0664(6) 0.8610(7) 0.3058(5) 0.051(3) Uani 1 1 d . . .
H32A H 1.0236 0.8685 0.2943 0.061 Uiso 1 1 calc R . .
C33 C 1.1070(7) 0.9205(8) 0.3457(6) 0.058(4) Uani 1 1 d . . .
H33A H 1.0917 0.9683 0.3614 0.069 Uiso 1 1 calc R . .
C34 C 1.1702(8) 0.9115(8) 0.3633(6) 0.067(4) Uani 1 1 d . . .
H34A H 1.1978 0.9533 0.3900 0.080 Uiso 1 1 calc R . .
C35 C 1.1917(6) 0.8415(8) 0.3414(6) 0.059(3) Uani 1 1 d . . .
H35A H 1.2347 0.8342 0.3546 0.070 Uiso 1 1 calc R . .
C36 C 1.1522(6) 0.7805(8) 0.3004(5) 0.052(3) Uani 1 1 d . . .
H36A H 1.1681 0.7332 0.2847 0.062 Uiso 1 1 calc R . .
C41 C 1.0827(5) 0.8285(7) 0.1398(4) 0.034(3) Uani 1 1 d . . .
F42 F 1.1780(3) 0.7734(4) 0.1491(3) 0.0515(16) Uani 1 1 d . . .
C42 C 1.1436(5) 0.8412(7) 0.1515(5) 0.042(3) Uani 1 1 d . . .
F43 F 1.2330(3) 0.9257(4) 0.1787(3) 0.064(2) Uani 1 1 d . . .
C43 C 1.1728(5) 0.9183(8) 0.1679(5) 0.044(3) Uani 1 1 d . . .
F44 F 1.1698(4) 1.0644(4) 0.1913(4) 0.074(2) Uani 1 1 d . . .
C44 C 1.1415(7) 0.9891(8) 0.1735(6) 0.054(3) Uani 1 1 d . . .
F45 F 1.0486(4) 1.0489(4) 0.1681(3) 0.068(2) Uani 1 1 d . . .
C45 C 1.0804(6) 0.9814(7) 0.1624(5) 0.046(3) Uani 1 1 d . . .
F46 F 0.9916(3) 0.8987(4) 0.1355(3) 0.0508(17) Uani 1 1 d . . .
C46 C 1.0517(5) 0.9028(8) 0.1444(5) 0.043(3) Uani 1 1 d . . .
C51 C 0.5957(5) 1.1188(7) 0.0643(5) 0.042(3) Uani 1 1 d . . .
H51A H 0.6008 1.1158 0.1120 0.050 Uiso 1 1 calc R . .
H51B H 0.5733 1.0672 0.0418 0.050 Uiso 1 1 calc R . .
C52 C 0.6591(5) 1.1185(7) 0.0604(5) 0.037(3) Uani 1 1 d . . .
H52A H 0.6806 1.1718 0.0805 0.044 Uiso 1 1 calc R . .
H52B H 0.6540 1.1179 0.0127 0.044 Uiso 1 1 calc R . .
C53 C 0.6990(5) 1.0427(7) 0.0960(5) 0.047(3) Uani 1 1 d . . .
H53A H 0.7397 1.0482 0.0928 0.057 Uiso 1 1 calc R . .
H53B H 0.7053 1.0445 0.1441 0.057 Uiso 1 1 calc R . .
C54 C 0.6718(6) 0.9577(7) 0.0677(6) 0.049(3) Uani 1 1 d . . .
H54A H 0.7018 0.9128 0.0910 0.059 Uiso 1 1 calc R . .
H54B H 0.6348 0.9484 0.0783 0.059 Uiso 1 1 calc R . .
C55 C 0.6539(5) 0.9462(7) -0.0065(5) 0.041(3) Uani 1 1 d . . .
H55A H 0.6182 0.9832 -0.0300 0.049 Uiso 1 1 calc R . .
H55B H 0.6406 0.8866 -0.0181 0.049 Uiso 1 1 calc R . .
C56 C 0.7040(5) 0.9660(7) -0.0329(5) 0.042(3) Uani 1 1 d . . .
H56A H 0.7124 1.0279 -0.0286 0.050 Uiso 1 1 calc R . .
H56B H 0.7421 0.9363 -0.0046 0.050 Uiso 1 1 calc R . .
C57 C 0.6882(5) 0.9405(7) -0.1046(5) 0.043(3) Uani 1 1 d . . .
H57A H 0.6853 0.8776 -0.1073 0.052 Uiso 1 1 calc R . .
H57B H 0.7225 0.9576 -0.1177 0.052 Uiso 1 1 calc R . .
C58 C 0.6289(6) 0.9772(7) -0.1556(5) 0.048(3) Uani 1 1 d . . .
H58A H 0.6257 0.9591 -0.2007 0.057 Uiso 1 1 calc R . .
H58B H 0.5940 0.9515 -0.1475 0.057 Uiso 1 1 calc R . .
C59 C 0.6218(5) 1.0723(6) -0.1562(5) 0.038(3) Uani 1 1 d . . .
H59A H 0.6555 1.0993 -0.1659 0.045 Uiso 1 1 calc R . .
H59B H 0.6248 1.0917 -0.1114 0.045 Uiso 1 1 calc R . .
C60 C 0.5600(5) 1.1007(6) -0.2088(5) 0.033(3) Uani 1 1 d . . .
H60A H 0.5295 1.0558 -0.2126 0.040 Uiso 1 1 calc R . .
H60B H 0.5645 1.1040 -0.2526 0.040 Uiso 1 1 calc R . .
C61 C 0.5664(5) 1.2849(7) -0.2217(4) 0.037(2) Uani 1 1 d . . .
C62 C 0.6322(5) 1.2898(7) -0.1944(5) 0.041(3) Uani 1 1 d . . .
H62A H 0.6551 1.2463 -0.1650 0.049 Uiso 1 1 calc R . .
C63 C 0.6627(6) 1.3559(7) -0.2100(5) 0.049(3) Uani 1 1 d . . .
H63A H 0.7063 1.3587 -0.1919 0.059 Uiso 1 1 calc R . .
C64 C 0.6272(7) 1.4193(7) -0.2536(5) 0.052(4) Uani 1 1 d . . .
H64A H 0.6469 1.4662 -0.2648 0.062 Uiso 1 1 calc R . .
C65 C 0.5643(6) 1.4141(7) -0.2803(6) 0.049(3) Uani 1 1 d . . .
H65A H 0.5413 1.4577 -0.3095 0.059 Uiso 1 1 calc R . .
C66 C 0.5344(6) 1.3479(7) -0.2657(5) 0.047(3) Uani 1 1 d . . .
H66A H 0.4909 1.3448 -0.2861 0.056 Uiso 1 1 calc R . .
C71 C 0.4476(6) 1.1950(7) -0.2548(6) 0.054(3) Uani 1 1 d . . .
H71A H 0.4467 1.2103 -0.2996 0.065 Uiso 1 1 calc R . .
H71B H 0.4350 1.1347 -0.2568 0.065 Uiso 1 1 calc R . .
C72 C 0.3995(6) 1.2474(8) -0.2426(5) 0.053(3) Uani 1 1 d . . .
H72A H 0.4051 1.2416 -0.1950 0.063 Uiso 1 1 calc R . .
H72B H 0.4060 1.3079 -0.2507 0.063 Uiso 1 1 calc R . .
C73 C 0.3366(6) 1.2243(8) -0.2841(6) 0.060(3) Uani 1 1 d . . .
H73A H 0.3312 1.1627 -0.2784 0.072 Uiso 1 1 calc R . .
H73B H 0.3303 1.2339 -0.3316 0.072 Uiso 1 1 calc R . .
C74 C 0.2877(6) 1.2722(9) -0.2692(7) 0.068(4) Uani 1 1 d . . .
H74A H 0.2911 1.3333 -0.2785 0.082 Uiso 1 1 calc R . .
H74B H 0.2471 1.2523 -0.3005 0.082 Uiso 1 1 calc R . .
C75 C 0.2899(6) 1.2639(8) -0.1995(6) 0.059(4) Uani 1 1 d . . .
H75A H 0.3109 1.2099 -0.1804 0.070 Uiso 1 1 calc R . .
H75B H 0.2473 1.2601 -0.2014 0.070 Uiso 1 1 calc R . .
C76 C 0.3225(6) 1.3364(9) -0.1525(6) 0.061(4) Uani 1 1 d . . .
H76A H 0.3573 1.3553 -0.1643 0.073 Uiso 1 1 calc R . .
H76B H 0.2936 1.3848 -0.1614 0.073 Uiso 1 1 calc R . .
C77 C 0.3463(7) 1.3184(12) -0.0803(7) 0.102(7) Uani 1 1 d . . .
H77A H 0.3478 1.3729 -0.0567 0.123 Uiso 1 1 calc R . .
H77B H 0.3160 1.2817 -0.0715 0.123 Uiso 1 1 calc R . .
C78 C 0.4016(7) 1.2811(11) -0.0520(8) 0.107(7) Uani 1 1 d . . .
H78A H 0.4306 1.3147 -0.0654 0.128 Uiso 1 1 calc R . .
H78B H 0.3984 1.2244 -0.0730 0.128 Uiso 1 1 calc R . .
C79 C 0.4326(5) 1.2676(7) 0.0257(6) 0.052(3) Uani 1 1 d . . .
H79A H 0.4535 1.3206 0.0473 0.063 Uiso 1 1 calc R . .
H79B H 0.4007 1.2542 0.0438 0.063 Uiso 1 1 calc R . .
C80 C 0.4789(5) 1.1952(7) 0.0421(5) 0.040(3) Uani 1 1 d . . .
H80A H 0.4579 1.1447 0.0161 0.048 Uiso 1 1 calc R . .
H80B H 0.4910 1.1811 0.0901 0.048 Uiso 1 1 calc R . .
C81 C 0.5858(5) 1.3002(6) 0.0813(5) 0.033(3) Uani 1 1 d . . .
C82 C 0.5689(5) 1.3843(6) 0.0624(5) 0.038(3) Uani 1 1 d . . .
H82A H 0.5381 1.3954 0.0196 0.046 Uiso 1 1 calc R . .
C83 C 0.5954(6) 1.4520(7) 0.1044(6) 0.054(3) Uani 1 1 d . . .
H83A H 0.5832 1.5087 0.0905 0.065 Uiso 1 1 calc R . .
C84 C 0.6407(6) 1.4357(9) 0.1676(6) 0.058(4) Uani 1 1 d . . .
H84A H 0.6601 1.4814 0.1967 0.070 Uiso 1 1 calc R . .
C85 C 0.6570(6) 1.3535(9) 0.1871(5) 0.057(4) Uani 1 1 d . . .
H85A H 0.6871 1.3427 0.2304 0.068 Uiso 1 1 calc R . .
C86 C 0.6309(5) 1.2871(8) 0.1459(5) 0.042(3) Uani 1 1 d . . .
H86A H 0.6432 1.2307 0.1608 0.050 Uiso 1 1 calc R . .
C91 C 0.5782(5) 1.3295(6) -0.0777(5) 0.035(3) Uani 1 1 d . . .
F92 F 0.6776(3) 1.2796(4) -0.0130(3) 0.0567(17) Uani 1 1 d . . .
C92 C 0.6400(6) 1.3463(8) -0.0448(5) 0.045(3) Uani 1 1 d . . .
F93 F 0.7286(3) 1.4304(5) -0.0087(3) 0.070(2) Uani 1 1 d . . .
C93 C 0.6671(5) 1.4254(8) -0.0420(5) 0.047(3) Uani 1 1 d . . .
F94 F 0.6596(3) 1.5689(4) -0.0706(3) 0.061(2) Uani 1 1 d . . .
C94 C 0.6331(6) 1.4931(7) -0.0725(6) 0.041(3) Uani 1 1 d . . .
F95 F 0.5377(3) 1.5489(4) -0.1381(3) 0.0595(19) Uani 1 1 d . . .
C95 C 0.5718(6) 1.4819(7) -0.1061(5) 0.041(3) Uani 1 1 d . . .
F96 F 0.4848(3) 1.3972(4) -0.1446(3) 0.0454(15) Uani 1 1 d . . .
C96 C 0.5460(5) 1.4031(7) -0.1087(5) 0.034(2) Uani 1 1 d . . .

loop_
_atom_site_aniso_label
_atom_site_aniso_U_11
_atom_site_aniso_U_22
_atom_site_aniso_U_33
_atom_site_aniso_U_23
_atom_site_aniso_U_13
_atom_site_aniso_U_12
Pt1 0.0334(3) 0.0325(2) 0.0334(2) 0.0020(2) 0.01496(19) -0.0016(2)
Pt2 0.0294(2) 0.0305(2) 0.0313(2) -0.00424(19) 0.01346(18) -0.0038(2)
P1 0.0420(18) 0.0352(17) 0.0376(14) 0.0003(13) 0.0185(14) -0.0036(14)
P2 0.0385(17) 0.0335(15) 0.0399(14) 0.0050(14) 0.0214(13) 0.0028(15)
P3 0.0341(16) 0.0304(14) 0.0316(13) -0.0023(13) 0.0159(12) -0.0023(14)
P4 0.0318(16) 0.0383(18) 0.0302(13) -0.0041(12) 0.0107(12) 0.0024(13)
Cl1 0.053(2) 0.0391(16) 0.0463(15) 0.0000(12) 0.0216(15) -0.0167(14)
Cl2 0.0408(17) 0.0347(15) 0.0430(14) -0.0119(12) 0.0207(13) -0.0131(13)
C1 0.044(8) 0.043(7) 0.043(6) 0.011(5) 0.024(6) 0.003(6)
C2 0.030(7) 0.036(6) 0.038(6) 0.007(5) 0.012(5) 0.004(5)
C3 0.032(7) 0.038(7) 0.058(7) 0.014(5) 0.013(6) 0.004(5)
C4 0.057(9) 0.046(8) 0.052(7) 0.014(6) 0.016(7) 0.014(7)
C5 0.071(11) 0.035(8) 0.113(12) 0.003(7) 0.049(10) 0.012(7)
C6 0.060(10) 0.051(8) 0.081(9) -0.005(7) 0.021(8) 0.014(7)
C7 0.077(10) 0.043(7) 0.064(8) -0.008(6) 0.038(8) 0.009(7)
C8 0.055(9) 0.045(8) 0.075(9) -0.007(7) 0.039(8) 0.002(6)
C9 0.056(9) 0.036(7) 0.059(7) 0.002(6) 0.031(7) 0.002(6)
C10 0.057(9) 0.027(6) 0.061(7) 0.000(5) 0.034(7) -0.002(6)
C11 0.045(7) 0.043(7) 0.032(5) -0.006(5) 0.020(5) -0.011(6)
C12 0.033(7) 0.050(7) 0.036(6) 0.002(5) 0.015(5) -0.006(6)
C13 0.047(8) 0.040(7) 0.036(6) 0.007(5) 0.006(6) -0.006(6)
C14 0.064(10) 0.063(10) 0.054(8) 0.006(7) 0.026(7) -0.011(8)
C15 0.045(8) 0.072(10) 0.055(7) -0.002(7) 0.021(7) -0.019(7)
C16 0.042(7) 0.042(7) 0.041(6) 0.001(5) 0.012(5) 0.001(6)
C20 0.050(8) 0.058(8) 0.045(6) -0.005(6) 0.020(6) -0.017(6)
C21 0.056(9) 0.064(9) 0.042(6) 0.008(6) 0.009(6) -0.014(7)
C22 0.042(8) 0.072(10) 0.058(8) 0.007(7) 0.013(7) -0.002(7)
C23 0.044(8) 0.052(8) 0.062(8) 0.003(6) 0.018(7) -0.009(6)
C24 0.047(8) 0.049(8) 0.079(9) 0.013(7) 0.022(7) 0.019(7)
C26 0.055(10) 0.077(11) 0.067(8) -0.014(7) 0.016(8) 0.007(8)
C27 0.061(10) 0.053(8) 0.090(10) -0.007(7) 0.031(9) 0.008(7)
C28 0.100(13) 0.075(11) 0.052(8) -0.003(7) 0.019(8) -0.012(9)
C29 0.053(10) 0.095(12) 0.071(9) 0.002(8) 0.028(8) -0.002(8)
C30 0.043(8) 0.068(9) 0.062(7) 0.013(6) 0.033(7) 0.014(7)
C31 0.056(8) 0.041(7) 0.036(6) 0.007(5) 0.029(6) 0.000(6)
C32 0.072(10) 0.046(7) 0.033(6) 0.000(5) 0.017(6) 0.016(7)
C33 0.079(11) 0.052(8) 0.046(7) -0.014(6) 0.029(8) 0.005(8)
C34 0.109(14) 0.048(9) 0.037(7) 0.006(6) 0.021(8) -0.009(9)
C35 0.059(9) 0.052(8) 0.054(7) 0.003(6) 0.008(7) -0.010(7)
C36 0.060(9) 0.053(7) 0.047(6) 0.013(6) 0.025(6) 0.009(7)
C41 0.041(7) 0.039(6) 0.023(5) 0.000(4) 0.011(5) -0.001(5)
F42 0.040(4) 0.050(4) 0.067(4) 0.004(3) 0.024(3) 0.006(3)
C42 0.050(8) 0.041(7) 0.046(6) 0.008(5) 0.032(6) 0.000(6)
F43 0.043(5) 0.062(5) 0.073(5) 0.013(4) 0.007(4) -0.019(4)
C43 0.031(7) 0.051(8) 0.041(6) 0.015(6) 0.004(6) -0.011(6)
F44 0.079(6) 0.047(5) 0.085(5) 0.004(4) 0.017(5) -0.029(4)
C44 0.065(10) 0.037(7) 0.051(7) 0.000(6) 0.012(7) -0.016(7)
F45 0.085(6) 0.035(4) 0.089(5) -0.007(4) 0.039(5) 0.002(4)
C45 0.067(10) 0.033(7) 0.044(6) -0.003(5) 0.029(7) 0.001(6)
F46 0.047(5) 0.036(4) 0.073(4) 0.003(3) 0.026(4) 0.005(3)
C46 0.039(8) 0.062(8) 0.030(6) 0.002(5) 0.013(6) -0.003(6)
C51 0.035(7) 0.044(7) 0.048(6) 0.004(5) 0.017(6) 0.006(5)
C52 0.032(7) 0.039(6) 0.039(6) 0.000(5) 0.014(5) 0.002(5)
C53 0.047(8) 0.057(8) 0.037(6) 0.009(5) 0.015(6) 0.006(6)
C54 0.046(8) 0.037(7) 0.069(8) 0.007(6) 0.026(7) 0.001(6)
C55 0.042(7) 0.028(6) 0.060(7) 0.004(5) 0.028(6) -0.002(5)
C56 0.020(6) 0.040(7) 0.064(7) -0.006(6) 0.014(6) -0.002(5)
C57 0.044(8) 0.035(6) 0.054(7) -0.007(5) 0.022(6) 0.012(6)
C58 0.057(9) 0.040(7) 0.054(7) -0.011(6) 0.029(7) -0.006(6)
C59 0.035(7) 0.036(6) 0.044(6) -0.007(5) 0.018(6) -0.003(5)
C60 0.046(7) 0.028(6) 0.031(5) -0.005(4) 0.020(5) -0.003(5)
C61 0.050(7) 0.044(6) 0.022(5) -0.008(5) 0.020(5) -0.002(6)
C62 0.055(8) 0.039(6) 0.033(5) -0.004(5) 0.021(5) -0.003(6)
C63 0.064(9) 0.051(8) 0.046(7) -0.014(6) 0.036(7) -0.018(7)
C64 0.091(12) 0.035(7) 0.044(7) -0.002(6) 0.041(8) -0.016(7)
C65 0.062(10) 0.038(7) 0.050(7) 0.005(6) 0.024(7) 0.017(7)
C66 0.056(8) 0.041(7) 0.049(7) 0.006(6) 0.025(6) 0.005(6)
C71 0.053(8) 0.048(8) 0.051(7) -0.010(5) 0.008(6) 0.019(6)
C72 0.047(9) 0.062(8) 0.044(7) 0.009(6) 0.011(6) -0.010(6)
C73 0.055(9) 0.050(8) 0.070(8) 0.013(7) 0.016(7) 0.005(7)
C74 0.048(9) 0.070(10) 0.084(10) -0.006(8) 0.023(8) -0.012(8)
C75 0.040(8) 0.060(9) 0.072(8) 0.016(7) 0.016(7) -0.012(6)
C76 0.042(8) 0.083(10) 0.059(8) -0.008(7) 0.021(7) -0.010(7)
C77 0.066(12) 0.18(2) 0.058(9) 0.004(10) 0.024(9) -0.050(12)
C78 0.063(11) 0.145(16) 0.134(14) 0.114(13) 0.061(11) 0.050(11)
C79 0.041(8) 0.042(8) 0.082(9) 0.004(6) 0.033(7) 0.008(6)
C80 0.044(7) 0.044(7) 0.030(5) 0.002(5) 0.012(5) -0.005(5)
C81 0.035(6) 0.030(6) 0.038(6) -0.013(5) 0.019(5) -0.009(5)
C82 0.042(7) 0.032(6) 0.047(6) -0.009(5) 0.025(6) -0.008(5)
C83 0.066(10) 0.031(7) 0.073(9) -0.004(6) 0.036(8) -0.009(6)
C84 0.068(10) 0.069(10) 0.054(8) -0.029(7) 0.043(8) -0.037(8)
C85 0.070(10) 0.069(9) 0.029(6) -0.015(6) 0.016(6) -0.027(8)
C86 0.045(7) 0.046(7) 0.036(6) -0.010(6) 0.017(5) -0.015(6)
C91 0.046(8) 0.036(6) 0.026(5) -0.013(5) 0.019(5) -0.015(6)
F92 0.039(4) 0.057(4) 0.061(4) 0.015(4) 0.005(3) -0.004(4)
C92 0.050(8) 0.054(8) 0.035(6) -0.002(6) 0.019(6) -0.008(7)
F93 0.046(5) 0.077(6) 0.076(5) 0.012(4) 0.010(4) -0.030(4)
C93 0.030(7) 0.065(9) 0.047(7) -0.010(6) 0.017(6) -0.029(7)
F94 0.077(6) 0.040(4) 0.069(4) -0.001(3) 0.031(4) -0.022(4)
C94 0.052(9) 0.031(6) 0.050(7) -0.002(5) 0.029(7) -0.015(6)
F95 0.079(6) 0.035(4) 0.074(5) 0.009(3) 0.040(4) -0.002(4)
C95 0.066(9) 0.029(6) 0.037(6) 0.003(5) 0.029(6) 0.000(6)
F96 0.043(4) 0.031(3) 0.059(4) 0.005(3) 0.015(3) 0.002(3)
C96 0.027(7) 0.036(6) 0.036(6) -0.002(5) 0.008(5) -0.005(5)

loop_
_atom_type_symbol
_atom_type_description
_atom_type_scat_dispersion_real
_atom_type_scat_dispersion_imag
_atom_type_scat_source
C C 0.0033 0.0016 'International Tables Vol C Tables 4.2.6.8 and 6.1.1.4'
H H 0.0000 0.0000 'International Tables Vol C Tables 4.2.6.8 and 6.1.1.4'
F F 0.0171 0.0103 'International Tables Vol C Tables 4.2.6.8 and 6.1.1.4'
P P 0.1023 0.0942 'International Tables Vol C Tables 4.2.6.8 and 6.1.1.4'
Cl Cl 0.1484 0.1585 'International Tables Vol C Tables 4.2.6.8 and 6.1.1.4'
Pt Pt -1.7033 8.3905 'International Tables Vol C Tables 4.2.6.8 and 6.1.1.4'

loop_
_geom_angle_atom_site_label_1
_geom_angle_atom_site_label_2
_geom_angle_atom_site_label_3
_geom_angle
_geom_angle_site_symmetry_1
_geom_angle_site_symmetry_3
_geom_angle_publ_flag
C41 Pt1 P1 93.1(3) . . ?
C41 Pt1 P2 89.4(3) . . ?
P1 Pt1 P2 173.96(11) . . ?
C41 Pt1 Cl1 179.3(3) . . ?
P1 Pt1 Cl1 86.94(9) . . ?
P2 Pt1 Cl1 90.42(10) . . ?
C91 Pt2 P4 91.3(3) . . ?
C91 Pt2 P3 94.6(3) . . ?
P4 Pt2 P3 172.21(10) . . ?
C91 Pt2 Cl2 178.3(3) . . ?
P4 Pt2 Cl2 87.37(9) . . ?
P3 Pt2 Cl2 86.83(9) . . ?
C11 P1 C20 103.0(5) . . ?
C11 P1 C10 107.1(5) . . ?
C20 P1 C10 99.8(5) . . ?
C11 P1 Pt1 118.3(3) . . ?
C20 P1 Pt1 118.0(4) . . ?
C10 P1 Pt1 108.7(3) . . ?
C31 P2 C30 103.9(5) . . ?
C31 P2 C1 106.7(5) . . ?
C30 P2 C1 101.7(5) . . ?
C31 P2 Pt1 113.4(3) . . ?
C30 P2 Pt1 117.5(4) . . ?
C1 P2 Pt1 112.3(3) . . ?
C81 P3 C51 105.3(5) . . ?
C81 P3 C80 103.2(5) . . ?
C51 P3 C80 103.1(5) . . ?
C81 P3 Pt2 119.8(3) . . ?
C51 P3 Pt2 108.0(3) . . ?
C80 P3 Pt2 115.8(3) . . ?
C61 P4 C60 107.1(5) . . ?
C61 P4 C71 108.8(5) . . ?
C60 P4 C71 101.4(5) . . ?
C61 P4 Pt2 113.8(3) . . ?
C60 P4 Pt2 112.0(3) . . ?
C71 P4 Pt2 113.0(4) . . ?
C2 C1 P2 117.6(7) . . ?
C3 C2 C1 110.7(8) . . ?
C4 C3 C2 114.5(9) . . ?
C3 C4 C5 113.3(10) . . ?
C6 C5 C4 112.7(12) . . ?
C5 C6 C7 112.5(11) . . ?
C8 C7 C6 117.0(11) . . ?
C7 C8 C9 114.6(10) . . ?
C10 C9 C8 111.0(10) . . ?
C9 C10 P1 117.7(8) . . ?
C12 C11 C16 117.5(10) . . ?
C12 C11 P1 119.3(8) . . ?
C16 C11 P1 123.2(9) . . ?
C11 C12 C13 122.0(10) . . ?
C14 C13 C12 120.1(11) . . ?
C13 C14 C15 119.5(12) . . ?
C14 C15 C16 120.6(12) . . ?
C15 C16 C11 120.2(11) . . ?
C21 C20 P1 120.4(8) . . ?
C20 C21 C22 114.0(10) . . ?
C23 C22 C21 115.7(11) . . ?
C22 C23 C24 113.2(11) . . ?
C23 C24 C26 114.3(11) . . ?
C27 C26 C24 113.2(12) . . ?
C26 C27 C28 112.4(12) . . ?
C29 C28 C27 114.1(12) . . ?
C30 C29 C28 109.6(11) . . ?
C29 C30 P2 118.1(9) . . ?
C32 C31 C36 118.2(11) . . ?
C32 C31 P2 122.3(9) . . ?
C36 C31 P2 119.3(9) . . ?
C33 C32 C31 120.7(13) . . ?
C32 C33 C34 121.0(12) . . ?
C35 C34 C33 118.9(13) . . ?
C34 C35 C36 121.9(14) . . ?
C35 C36 C31 119.3(12) . . ?
C42 C41 C46 113.6(10) . . ?
C42 C41 Pt1 124.5(8) . . ?
C46 C41 Pt1 122.0(8) . . ?
F42 C42 C43 117.3(11) . . ?
F42 C42 C41 118.5(10) . . ?
C43 C42 C41 124.2(11) . . ?
F43 C43 C44 118.8(11) . . ?
F43 C43 C42 120.7(11) . . ?
C44 C43 C42 120.5(12) . . ?
F44 C44 C43 121.2(13) . . ?
F44 C44 C45 120.2(12) . . ?
C43 C44 C45 118.6(11) . . ?
F45 C45 C44 120.2(11) . . ?
F45 C45 C46 120.3(12) . . ?
C44 C45 C46 119.5(11) . . ?
F46 C46 C45 116.8(11) . . ?
F46 C46 C41 119.6(10) . . ?
C45 C46 C41 123.5(11) . . ?
C52 C51 P3 114.1(7) . . ?
C51 C52 C53 113.6(9) . . ?
C54 C53 C52 113.6(10) . . ?
C55 C54 C53 116.2(9) . . ?
C54 C55 C56 115.5(10) . . ?
C57 C56 C55 113.9(9) . . ?
C56 C57 C58 116.4(9) . . ?
C59 C58 C57 116.8(9) . . ?
C58 C59 C60 111.5(9) . . ?
C59 C60 P4 117.2(7) . . ?
C66 C61 C62 117.8(10) . . ?
C66 C61 P4 122.3(9) . . ?
C62 C61 P4 119.8(8) . . ?
C63 C62 C61 121.5(11) . . ?
C62 C63 C64 117.7(12) . . ?
C65 C64 C63 120.7(11) . . ?
C66 C65 C64 121.4(11) . . ?
C65 C66 C61 120.8(12) . . ?
C72 C71 P4 119.0(8) . . ?
C73 C72 C71 114.5(10) . . ?
C72 C73 C74 115.2(11) . . ?
C75 C74 C73 115.7(12) . . ?
C74 C75 C76 114.9(10) . . ?
C77 C76 C75 117.0(12) . . ?
C78 C77 C76 118.6(14) . . ?
C77 C78 C79 121.5(13) . . ?
C80 C79 C78 110.5(10) . . ?
C79 C80 P3 117.8(7) . . ?
C82 C81 C86 116.8(9) . . ?
C82 C81 P3 121.2(8) . . ?
C86 C81 P3 121.9(8) . . ?
C83 C82 C81 122.0(11) . . ?
C82 C83 C84 119.0(11) . . ?
C85 C84 C83 119.6(11) . . ?
C86 C85 C84 121.3(12) . . ?
C85 C86 C81 121.3(11) . . ?
C92 C91 C96 111.1(10) . . ?
C92 C91 Pt2 126.6(9) . . ?
C96 C91 Pt2 122.3(8) . . ?
F92 C92 C91 117.6(10) . . ?
F92 C92 C93 117.6(11) . . ?
C91 C92 C93 124.8(12) . . ?
C94 C93 F93 122.2(11) . . ?
C94 C93 C92 120.6(11) . . ?
F93 C93 C92 117.2(12) . . ?
F94 C94 C93 120.4(11) . . ?
F94 C94 C95 121.3(11) . . ?
C93 C94 C95 118.2(10) . . ?
F95 C95 C94 118.5(10) . . ?
F95 C95 C96 121.2(11) . . ?
C94 C95 C96 120.2(11) . . ?
F96 C96 C95 116.3(10) . . ?
F96 C96 C91 118.7(9) . . ?
C95 C96 C91 125.0(11) . . ?

loop_
_geom_bond_atom_site_label_1
_geom_bond_atom_site_label_2
_geom_bond_distance
_geom_bond_site_symmetry_2
_geom_bond_publ_flag
Pt1 C41 2.005(11) . ?
Pt1 P1 2.318(3) . ?
Pt1 P2 2.323(2) . ?
Pt1 Cl1 2.380(3) . ?
Pt2 C91 1.989(10) . ?
Pt2 P4 2.303(2) . ?
Pt2 P3 2.313(2) . ?
Pt2 Cl2 2.377(2) . ?
P1 C11 1.818(11) . ?
P1 C20 1.825(12) . ?
P1 C10 1.840(11) . ?
P2 C31 1.813(12) . ?
P2 C30 1.825(11) . ?
P2 C1 1.830(10) . ?
P3 C81 1.812(9) . ?
P3 C51 1.832(11) . ?
P3 C80 1.832(11) . ?
P4 C61 1.789(11) . ?
P4 C60 1.839(10) . ?
P4 C71 1.863(12) . ?
C1 C2 1.529(13) . ?
C2 C3 1.517(13) . ?
C3 C4 1.491(14) . ?
C4 C5 1.558(15) . ?
C5 C6 1.430(17) . ?
C6 C7 1.565(15) . ?
C7 C8 1.470(16) . ?
C8 C9 1.549(14) . ?
C9 C10 1.515(15) . ?
C11 C12 1.365(15) . ?
C11 C16 1.408(14) . ?
C12 C13 1.405(14) . ?
C13 C14 1.355(16) . ?
C14 C15 1.383(17) . ?
C15 C16 1.393(15) . ?
C20 C21 1.484(16) . ?
C21 C22 1.497(15) . ?
C22 C23 1.494(15) . ?
C23 C24 1.506(15) . ?
C24 C26 1.513(17) . ?
C26 C27 1.497(17) . ?
C27 C28 1.536(18) . ?
C28 C29 1.533(17) . ?
C29 C30 1.520(17) . ?
C31 C32 1.399(14) . ?
C31 C36 1.424(15) . ?
C32 C33 1.379(17) . ?
C33 C34 1.396(18) . ?
C34 C35 1.367(17) . ?
C35 C36 1.394(16) . ?
C41 C42 1.374(15) . ?
C41 C46 1.400(15) . ?
F42 C42 1.351(12) . ?
C42 C43 1.371(15) . ?
F43 C43 1.351(13) . ?
C43 C44 1.366(16) . ?
F44 C44 1.341(13) . ?
C44 C45 1.370(17) . ?
F45 C45 1.330(12) . ?
C45 C46 1.391(15) . ?
F46 C46 1.355(12) . ?
C51 C52 1.526(14) . ?
C52 C53 1.532(14) . ?
C53 C54 1.508(15) . ?
C54 C55 1.505(14) . ?
C55 C56 1.523(13) . ?
C56 C57 1.502(13) . ?
C57 C58 1.525(15) . ?
C58 C59 1.504(14) . ?
C59 C60 1.533(14) . ?
C61 C66 1.381(14) . ?
C61 C62 1.435(14) . ?
C62 C63 1.377(14) . ?
C63 C64 1.408(16) . ?
C64 C65 1.371(17) . ?
C65 C66 1.360(15) . ?
C71 C72 1.500(15) . ?
C72 C73 1.456(16) . ?
C73 C74 1.509(16) . ?
C74 C75 1.490(15) . ?
C75 C76 1.526(16) . ?
C76 C77 1.471(16) . ?
C77 C78 1.345(19) . ?
C78 C79 1.569(18) . ?
C79 C80 1.522(14) . ?
C81 C82 1.396(13) . ?
C81 C86 1.410(14) . ?
C82 C83 1.383(14) . ?
C83 C84 1.401(17) . ?
C84 C85 1.367(17) . ?
C85 C86 1.359(14) . ?
C91 C92 1.381(15) . ?
C91 C96 1.407(14) . ?
F92 C92 1.376(13) . ?
C92 C93 1.388(15) . ?
F93 C93 1.353(13) . ?
C93 C94 1.344(16) . ?
F94 C94 1.337(11) . ?
C94 C95 1.361(16) . ?
F95 C95 1.346(12) . ?
C95 C96 1.370(14) . ?
F96 C96 1.357(11) . ?
